data_7049897
loop_
_publ_author_name
'Frogley, Benjamin J.'
'Genet, Tobias L.'
'Hill, Anthony F.'
'Onn, Chee S.'

_publ_section_title
;
 Alkynylselenolatoalkylidynes (L<sub>n</sub>M[triple bond, length as
 m-dash]C-Se-C[triple bond, length as m-dash]CR) as building blocks for
 mixed metal/main-group extended frameworks.
;
_journal_issue 22
_journal_name_full 'Dalton transactions (Cambridge, England : 2003)'
_journal_page_first 7632
_journal_page_last 7643
_journal_paper_doi 10.1039/c9dt01504c
_journal_volume 48
_journal_year 2019
_chemical_formula_moiety 'C38 H37 B N6 O2 Se Si W'
_chemical_formula_sum 'C38 H37 B N6 O2 Se Si W'
_chemical_formula_weight 911.44
_space_group_crystal_system triclinic
_space_group_IT_number 2
_space_group_name_Hall '-P 1'
_space_group_name_H-M_alt 'P -1'
_symmetry_space_group_name_Hall '-P 1'
_symmetry_space_group_name_H-M 'P -1'
_atom_sites_solution_hydrogens geom
_audit_creation_method SHELXL-2014/7
_audit_update_record
;
2019-04-02 deposited with the CCDC.    2019-04-29 downloaded from the CCDC.
;
_cell_angle_alpha 107.522(2)
_cell_angle_beta 99.643(2)
_cell_angle_gamma 95.782(2)
_cell_formula_units_Z 2
_cell_length_a 10.1346(3)
_cell_length_b 11.8723(3)
_cell_length_c 18.7804(5)
_cell_measurement_reflns_used 7760
_cell_measurement_temperature 150.0(1)
_cell_measurement_theta_max 73.7010
_cell_measurement_theta_min 4.4880
_cell_volume 2096.74(10)
_computing_cell_refinement 'CrysAlisPro 1.171.39.46 (Rigaku OD, 2018)'
_computing_data_collection 'CrysAlisPro 1.171.39.46 (Rigaku OD, 2018)'
_computing_data_reduction 'CrysAlisPro 1.171.39.46 (Rigaku OD, 2018)'
_computing_structure_refinement 'SHELXL-2014/7 (Sheldrick, 2014)'
_computing_structure_solution 'SHELXT-2014/7 (Sheldrick, 2014)'
_diffrn_ambient_temperature 150.0(1)
_diffrn_detector_area_resol_mean 8.1297
_diffrn_measured_fraction_theta_full 0.993
_diffrn_measured_fraction_theta_max 0.961
_diffrn_measurement_device_type 'SuperNova, Dual, Cu at home/near, EosS2'
_diffrn_measurement_method '\w scans'
_diffrn_radiation_type CuK\a
_diffrn_radiation_wavelength 1.54184
_diffrn_reflns_av_R_equivalents 0.0398
_diffrn_reflns_av_unetI/netI 0.0554
_diffrn_reflns_Laue_measured_fraction_full 0.993
_diffrn_reflns_Laue_measured_fraction_max 0.961
_diffrn_reflns_limit_h_max 12
_diffrn_reflns_limit_h_min -12
_diffrn_reflns_limit_k_max 14
_diffrn_reflns_limit_k_min -13
_diffrn_reflns_limit_l_max 17
_diffrn_reflns_limit_l_min -23
_diffrn_reflns_number 13026
_diffrn_reflns_point_group_measured_fraction_full 0.993
_diffrn_reflns_point_group_measured_fraction_max 0.961
_diffrn_reflns_theta_full 67.684
_diffrn_reflns_theta_max 73.857
_diffrn_reflns_theta_min 3.943
_diffrn_source 'micro-focus sealed X-ray tube'
_exptl_absorpt_coefficient_mu 6.667
_exptl_absorpt_correction_T_max 1.00000
_exptl_absorpt_correction_T_min 0.81957
_exptl_absorpt_correction_type multi-scan
_exptl_absorpt_process_details
;
CrysAlisPro 1.171.39.46 (Rigaku Oxford Diffraction, 2018)
Empirical absorption correction using spherical harmonics,
 implemented in SCALE3 ABSPACK scaling algorithm.
;
_exptl_crystal_colour 'clear light orange'
_exptl_crystal_density_diffrn 1.444
_exptl_crystal_description plate
_exptl_crystal_F_000 900
_exptl_crystal_size_max 0.450
_exptl_crystal_size_mid 0.100
_exptl_crystal_size_min 0.080
_refine_diff_density_max 1.639
_refine_diff_density_min -0.913
_refine_diff_density_rms 0.104
_refine_ls_extinction_method none
_refine_ls_goodness_of_fit_ref 1.022
_refine_ls_hydrogen_treatment constr
_refine_ls_matrix_type full
_refine_ls_number_parameters 457
_refine_ls_number_reflns 8184
_refine_ls_number_restraints 0
_refine_ls_restrained_S_all 1.022
_refine_ls_R_factor_all 0.0471
_refine_ls_R_factor_gt 0.0432
_refine_ls_shift/su_max 0.001
_refine_ls_shift/su_mean 0.000
_refine_ls_structure_factor_coef Fsqd
_refine_ls_weighting_details 'w=1/[\s^2^(Fo^2^)+(0.0662P)^2^] where P=(Fo^2^+2Fc^2^)/3'
_refine_ls_weighting_scheme calc
_refine_ls_wR_factor_gt 0.1093
_refine_ls_wR_factor_ref 0.1140
_reflns_Friedel_coverage 0.000
_reflns_number_gt 7402
_reflns_number_total 8184
_reflns_threshold_expression 'I > 2\s(I)'
_cod_data_source_file c9dt01504c2.cif
_cod_data_source_block Compound_10
_cod_depositor_comments 'Adding full bibliography for 7049895--7049899.cif.'
_cod_database_code 7049897
_shelx_shelxl_version_number 2014/7
_shelx_space_group_comment
;
The symmetry employed for this shelxl refinement is uniquely defined
by the following loop, which should always be used as a source of
symmetry information in preference to the above space-group names.
They are only intended as comments.
;
_shelx_estimated_absorpt_t_min 0.153
_shelx_estimated_absorpt_t_max 0.618

loop_
_space_group_symop_operation_xyz
'x, y, z'
'-x, -y, -z'

loop_
_atom_site_label
_atom_site_type_symbol
_atom_site_fract_x
_atom_site_fract_y
_atom_site_fract_z
_atom_site_U_iso_or_equiv
_atom_site_adp_type
_atom_site_occupancy
_atom_site_site_symmetry_order
_atom_site_calc_flag
_atom_site_refinement_flags_posn
_atom_site_refinement_flags_adp
W1 W 0.73042(2) 0.69359(2) 0.87182(2) 0.04730(8) Uani 1 1 d . .
Se1 Se 0.89890(7) 0.73023(5) 0.71994(4) 0.06755(16) Uani 1 1 d . .
Si1 Si 0.85094(13) 0.32337(12) 0.54742(7) 0.0551(3) Uani 1 1 d . .
N5 N 0.6095(4) 0.8408(3) 0.8829(2) 0.0498(8) Uani 1 1 d . .
N6 N 0.4851(4) 0.8318(4) 0.9020(2) 0.0528(8) Uani 1 1 d . .
N3 N 0.5297(3) 0.5802(3) 0.8160(2) 0.0491(7) Uani 1 1 d . .
N4 N 0.4145(4) 0.6108(3) 0.8413(2) 0.0505(8) Uani 1 1 d . .
N1 N 0.6582(4) 0.6931(4) 0.9797(2) 0.0534(8) Uani 1 1 d . .
N2 N 0.5224(4) 0.6931(3) 0.9805(2) 0.0523(8) Uani 1 1 d . .
O2 O 0.8894(5) 0.4793(5) 0.8698(4) 0.0943(15) Uani 1 1 d . .
C1 C 0.8034(5) 0.7016(4) 0.7899(3) 0.0562(10) Uani 1 1 d . .
C3 C 0.8296(5) 0.5534(5) 0.8711(4) 0.0636(12) Uani 1 1 d . .
O1 O 1.0068(5) 0.8508(6) 0.9673(4) 0.116(2) Uani 1 1 d . .
C18 C 0.5185(7) 1.0039(5) 0.8823(3) 0.0684(13) Uani 1 1 d . .
H18 H 0.5067 1.0779 0.8771 0.082 Uiso 1 1 calc R U
C4 C 0.8836(5) 0.5758(5) 0.6547(3) 0.0575(10) Uani 1 1 d . .
C19 C 0.4287(6) 0.9298(5) 0.9016(3) 0.0602(11) Uani 1 1 d . .
C17 C 0.6307(6) 0.9472(4) 0.8719(3) 0.0594(11) Uani 1 1 d . .
C5 C 0.8752(5) 0.4773(5) 0.6127(3) 0.0606(11) Uani 1 1 d . .
C27 C 0.7298(6) 0.3091(5) 0.4567(3) 0.0614(11) Uani 1 1 d . .
C8 C 0.6160(8) 0.6590(5) 1.0846(3) 0.0745(16) Uani 1 1 d . .
H8 H 0.6285 0.6442 1.1310 0.089 Uiso 1 1 calc R U
C33 C 0.7777(5) 0.2251(5) 0.5971(3) 0.0599(11) Uani 1 1 d . .
C14 C 0.3047(5) 0.5356(5) 0.7943(3) 0.0600(11) Uani 1 1 d . .
C21 C 1.0178(5) 0.2839(5) 0.5271(3) 0.0604(11) Uani 1 1 d . .
C16 C 0.7591(7) 0.9912(6) 0.8521(4) 0.0781(16) Uani 1 1 d . .
H16A H 0.8356 0.9807 0.8859 0.117 Uiso 1 1 calc R U
H16B H 0.7633 1.0745 0.8574 0.117 Uiso 1 1 calc R U
H16C H 0.7606 0.9465 0.8004 0.117 Uiso 1 1 calc R U
B1 B 0.4266(5) 0.7161(5) 0.9152(3) 0.0537(11) Uani 1 1 d . .
H1 H 0.3370 0.7230 0.9276 0.064 Uiso 1 1 calc R U
C13 C 0.3488(6) 0.4540(5) 0.7382(3) 0.0658(12) Uani 1 1 d . .
H13 H 0.2952 0.3914 0.6978 0.079 Uiso 1 1 calc R U
C2 C 0.9072(5) 0.7974(6) 0.9355(3) 0.0713(14) Uani 1 1 d . .
C7 C 0.7147(7) 0.6724(5) 1.0440(3) 0.0667(13) Uani 1 1 d . .
C22 C 1.0291(8) 0.1654(7) 0.4938(6) 0.103(3) Uani 1 1 d . .
H22 H 0.9550 0.1061 0.4843 0.124 Uiso 1 1 calc R U
C12 C 0.4901(5) 0.4833(4) 0.7535(3) 0.0580(10) Uani 1 1 d . .
C11 C 0.5849(7) 0.4234(6) 0.7092(4) 0.0854(19) Uani 1 1 d . .
H11A H 0.6195 0.4734 0.6825 0.128 Uiso 1 1 calc R U
H11B H 0.5383 0.3484 0.6731 0.128 Uiso 1 1 calc R U
H11C H 0.6587 0.4095 0.7431 0.128 Uiso 1 1 calc R U
C15 C 0.1639(6) 0.5463(7) 0.8048(4) 0.0842(18) Uani 1 1 d . .
H15A H 0.1576 0.5475 0.8554 0.126 Uiso 1 1 calc R U
H15B H 0.1025 0.4792 0.7681 0.126 Uiso 1 1 calc R U
H15C H 0.1407 0.6190 0.7974 0.126 Uiso 1 1 calc R U
C34 C 0.8405(7) 0.2348(8) 0.6711(4) 0.089(2) Uani 1 1 d . .
H34 H 0.9192 0.2900 0.6953 0.107 Uiso 1 1 calc R U
C20 C 0.2926(7) 0.9478(6) 0.9199(4) 0.0796(16) Uani 1 1 d . .
H20A H 0.2233 0.8919 0.8802 0.119 Uiso 1 1 calc R U
H20B H 0.2786 1.0279 0.9236 0.119 Uiso 1 1 calc R U
H20C H 0.2887 0.9349 0.9677 0.119 Uiso 1 1 calc R U
C26 C 1.1299(6) 0.3671(6) 0.5407(3) 0.0708(13) Uani 1 1 d . .
H26 H 1.1251 0.4475 0.5632 0.085 Uiso 1 1 calc R U
C9 C 0.4975(7) 0.6713(4) 1.0441(3) 0.0682(14) Uani 1 1 d . .
C6 C 0.8619(8) 0.6675(8) 1.0649(4) 0.095(2) Uani 1 1 d . .
H6A H 0.8846 0.6006 1.0280 0.142 Uiso 1 1 calc R U
H6B H 0.8821 0.6586 1.1145 0.142 Uiso 1 1 calc R U
H6C H 0.9140 0.7402 1.0656 0.142 Uiso 1 1 calc R U
C30 C 0.5417(9) 0.2828(7) 0.3246(4) 0.098(2) Uani 1 1 d . .
H30 H 0.4781 0.2715 0.2802 0.117 Uiso 1 1 calc R U
C38 C 0.6589(7) 0.1456(6) 0.5658(4) 0.0816(17) Uani 1 1 d . .
H38 H 0.6123 0.1391 0.5173 0.098 Uiso 1 1 calc R U
C28 C 0.6037(7) 0.3431(7) 0.4590(4) 0.0825(18) Uani 1 1 d . .
H28 H 0.5811 0.3760 0.5061 0.099 Uiso 1 1 calc R U
C36 C 0.6723(10) 0.0812(9) 0.6750(5) 0.108(3) Uani 1 1 d . .
H36 H 0.6392 0.0304 0.6994 0.129 Uiso 1 1 calc R U
C29 C 0.5101(8) 0.3295(8) 0.3931(5) 0.098(2) Uani 1 1 d . .
H29 H 0.4257 0.3526 0.3961 0.118 Uiso 1 1 calc R U
C24 C 1.2595(7) 0.2190(8) 0.4895(5) 0.098(2) Uani 1 1 d . .
H24 H 1.3408 0.1973 0.4776 0.118 Uiso 1 1 calc R U
C31 C 0.6666(11) 0.2522(8) 0.3202(4) 0.108(3) Uani 1 1 d . .
H31 H 0.6886 0.2223 0.2727 0.130 Uiso 1 1 calc R U
C25 C 1.2502(7) 0.3358(7) 0.5220(5) 0.0881(19) Uani 1 1 d . .
H25 H 1.3248 0.3948 0.5316 0.106 Uiso 1 1 calc R U
C37 C 0.6070(9) 0.0757(7) 0.6041(5) 0.100(2) Uani 1 1 d . .
H37 H 0.5258 0.0235 0.5812 0.120 Uiso 1 1 calc R U
C10 C 0.3588(8) 0.6622(6) 1.0608(4) 0.088(2) Uani 1 1 d . .
H10A H 0.3081 0.7132 1.0398 0.132 Uiso 1 1 calc R U
H10B H 0.3654 0.6867 1.1150 0.132 Uiso 1 1 calc R U
H10C H 0.3134 0.5809 1.0382 0.132 Uiso 1 1 calc R U
C35 C 0.7876(10) 0.1633(10) 0.7093(5) 0.117(3) Uani 1 1 d . .
H35 H 0.8309 0.1714 0.7588 0.141 Uiso 1 1 calc R U
C32 C 0.7626(8) 0.2649(7) 0.3863(4) 0.0882(19) Uani 1 1 d . .
H32 H 0.8477 0.2438 0.3827 0.106 Uiso 1 1 calc R U
C23 C 1.1492(9) 0.1340(8) 0.4746(7) 0.124(4) Uani 1 1 d . .
H23 H 1.1545 0.0540 0.4512 0.149 Uiso 1 1 calc R U

loop_
_atom_site_aniso_label
_atom_site_aniso_U_11
_atom_site_aniso_U_22
_atom_site_aniso_U_33
_atom_site_aniso_U_23
_atom_site_aniso_U_13
_atom_site_aniso_U_12
W1 0.04447(12) 0.05090(12) 0.04596(12) 0.01505(8) 0.00887(8) 0.00806(8)
Se1 0.0814(4) 0.0547(3) 0.0709(3) 0.0173(2) 0.0364(3) 0.0059(2)
Si1 0.0536(6) 0.0600(7) 0.0483(6) 0.0129(5) 0.0084(5) 0.0110(5)
N5 0.059(2) 0.0452(18) 0.0499(18) 0.0182(15) 0.0142(16) 0.0183(15)
N6 0.059(2) 0.0529(19) 0.0513(19) 0.0176(15) 0.0157(16) 0.0183(16)
N3 0.0392(16) 0.0489(18) 0.0495(18) 0.0064(15) 0.0052(14) 0.0001(13)
N4 0.0394(16) 0.0549(19) 0.0562(19) 0.0169(16) 0.0097(14) 0.0073(14)
N1 0.063(2) 0.060(2) 0.0419(17) 0.0218(16) 0.0131(16) 0.0144(17)
N2 0.064(2) 0.0518(19) 0.0458(18) 0.0169(15) 0.0209(16) 0.0112(16)
O2 0.079(3) 0.092(3) 0.142(5) 0.062(3) 0.042(3) 0.043(3)
C1 0.053(2) 0.051(2) 0.061(3) 0.014(2) 0.009(2) 0.0034(18)
C3 0.055(2) 0.064(3) 0.086(3) 0.035(3) 0.026(2) 0.023(2)
O1 0.072(3) 0.121(5) 0.115(4) 0.018(3) -0.021(3) -0.030(3)
C18 0.098(4) 0.049(2) 0.056(3) 0.016(2) 0.007(3) 0.022(2)
C4 0.060(2) 0.064(3) 0.050(2) 0.017(2) 0.0164(19) 0.012(2)
C19 0.071(3) 0.060(3) 0.046(2) 0.0096(19) 0.007(2) 0.026(2)
C17 0.079(3) 0.048(2) 0.052(2) 0.0177(19) 0.011(2) 0.010(2)
C5 0.059(3) 0.070(3) 0.052(2) 0.018(2) 0.013(2) 0.013(2)
C27 0.068(3) 0.064(3) 0.047(2) 0.015(2) 0.004(2) 0.009(2)
C8 0.117(5) 0.070(3) 0.047(2) 0.032(2) 0.017(3) 0.020(3)
C33 0.059(3) 0.063(3) 0.058(3) 0.018(2) 0.015(2) 0.015(2)
C14 0.053(2) 0.066(3) 0.060(3) 0.025(2) 0.004(2) 0.004(2)
C21 0.054(2) 0.068(3) 0.060(3) 0.019(2) 0.014(2) 0.016(2)
C16 0.096(4) 0.066(3) 0.081(4) 0.032(3) 0.031(3) 0.007(3)
B1 0.047(2) 0.059(3) 0.060(3) 0.021(2) 0.019(2) 0.014(2)
C13 0.064(3) 0.070(3) 0.052(2) 0.014(2) -0.002(2) -0.005(2)
C2 0.053(3) 0.082(4) 0.063(3) 0.016(3) -0.004(2) -0.009(3)
C7 0.087(4) 0.066(3) 0.049(2) 0.023(2) 0.005(2) 0.021(3)
C22 0.075(4) 0.071(4) 0.166(8) 0.026(5) 0.050(5) 0.016(3)
C12 0.065(3) 0.052(2) 0.049(2) 0.0078(18) 0.010(2) 0.000(2)
C11 0.088(4) 0.069(3) 0.081(4) -0.005(3) 0.030(3) 0.003(3)
C15 0.049(3) 0.096(5) 0.099(5) 0.029(4) 0.001(3) -0.002(3)
C34 0.072(4) 0.117(6) 0.083(4) 0.052(4) -0.004(3) -0.002(4)
C20 0.078(4) 0.085(4) 0.080(4) 0.023(3) 0.017(3) 0.043(3)
C26 0.066(3) 0.069(3) 0.071(3) 0.016(3) 0.014(3) 0.008(2)
C9 0.103(4) 0.047(2) 0.060(3) 0.019(2) 0.029(3) 0.011(2)
C6 0.094(5) 0.127(6) 0.073(4) 0.048(4) -0.001(3) 0.042(4)
C30 0.116(6) 0.097(5) 0.069(4) 0.034(4) -0.018(4) 0.003(4)
C38 0.086(4) 0.080(4) 0.066(3) 0.016(3) 0.006(3) -0.008(3)
C28 0.067(3) 0.119(5) 0.064(3) 0.034(3) 0.009(3) 0.021(3)
C36 0.116(6) 0.108(6) 0.110(6) 0.056(5) 0.026(5) -0.002(5)
C29 0.072(4) 0.126(6) 0.095(5) 0.048(5) -0.007(4) 0.016(4)
C24 0.068(4) 0.108(6) 0.137(7) 0.048(5) 0.044(4) 0.032(4)
C31 0.151(8) 0.123(7) 0.049(3) 0.023(4) 0.015(4) 0.032(6)
C25 0.064(3) 0.097(5) 0.102(5) 0.029(4) 0.024(3) 0.000(3)
C37 0.098(5) 0.089(5) 0.100(5) 0.025(4) 0.016(4) -0.019(4)
C10 0.117(5) 0.079(4) 0.076(4) 0.025(3) 0.050(4) -0.002(4)
C35 0.115(6) 0.149(8) 0.107(6) 0.089(6) -0.001(5) -0.003(6)
C32 0.099(5) 0.108(5) 0.060(3) 0.025(3) 0.017(3) 0.030(4)
C23 0.096(5) 0.081(5) 0.214(12) 0.047(6) 0.070(7) 0.035(4)

loop_
_atom_type_symbol
_atom_type_description
_atom_type_scat_dispersion_real
_atom_type_scat_dispersion_imag
_atom_type_scat_source
C C 0.0181 0.0091 'International Tables Vol C Tables 4.2.6.8 and 6.1.1.4'
H H 0.0000 0.0000 'International Tables Vol C Tables 4.2.6.8 and 6.1.1.4'
B B 0.0090 0.0039 'International Tables Vol C Tables 4.2.6.8 and 6.1.1.4'
N N 0.0311 0.0180 'International Tables Vol C Tables 4.2.6.8 and 6.1.1.4'
O O 0.0492 0.0322 'International Tables Vol C Tables 4.2.6.8 and 6.1.1.4'
Se Se -0.7943 1.1372 'International Tables Vol C Tables 4.2.6.8 and 6.1.1.4'
Si Si 0.2541 0.3302 'International Tables Vol C Tables 4.2.6.8 and 6.1.1.4'
W W -5.4734 5.5774 'International Tables Vol C Tables 4.2.6.8 and 6.1.1.4'

loop_
_geom_angle_atom_site_label_1
_geom_angle_atom_site_label_2
_geom_angle_atom_site_label_3
_geom_angle
C1 W1 C3 86.8(2)
C1 W1 C2 84.7(2)
C3 W1 C2 85.6(3)
C1 W1 N5 100.15(18)
C3 W1 N5 172.99(17)
C2 W1 N5 96.1(2)
C1 W1 N3 102.58(18)
C3 W1 N3 94.50(19)
C2 W1 N3 172.71(19)
N5 W1 N3 82.91(15)
C1 W1 N1 174.88(18)
C3 W1 N1 92.55(19)
C2 W1 N1 90.2(2)
N5 W1 N1 80.67(14)
N3 W1 N1 82.53(15)
C1 Se1 C4 99.9(2)
C5 Si1 C33 106.5(2)
C5 Si1 C21 109.7(2)
C33 Si1 C21 110.3(2)
C5 Si1 C27 109.5(2)
C33 Si1 C27 110.1(3)
C21 Si1 C27 110.6(2)
C17 N5 N6 106.3(4)
C17 N5 W1 132.3(3)
N6 N5 W1 121.4(3)
C19 N6 N5 110.4(4)
C19 N6 B1 129.9(4)
N5 N6 B1 119.6(3)
C12 N3 N4 106.8(4)
C12 N3 W1 132.0(3)
N4 N3 W1 120.9(3)
C14 N4 N3 110.0(4)
C14 N4 B1 130.4(4)
N3 N4 B1 119.5(4)
C7 N1 N2 106.4(4)
C7 N1 W1 133.7(4)
N2 N1 W1 118.8(3)
C9 N2 N1 109.0(4)
C9 N2 B1 130.7(5)
N1 N2 B1 120.3(3)
W1 C1 Se1 170.1(3)
O2 C3 W1 176.5(5)
C19 C18 C17 106.8(4)
C5 C4 Se1 179.2(5)
N6 C19 C18 107.1(5)
N6 C19 C20 123.7(5)
C18 C19 C20 129.2(5)
N5 C17 C18 109.3(5)
N5 C17 C16 122.2(5)
C18 C17 C16 128.5(5)
C4 C5 Si1 176.5(5)
C32 C27 C28 117.9(6)
C32 C27 Si1 121.8(5)
C28 C27 Si1 120.3(4)
C9 C8 C7 107.1(5)
C38 C33 C34 116.6(6)
C38 C33 Si1 123.3(5)
C34 C33 Si1 120.0(5)
N4 C14 C13 107.6(5)
N4 C14 C15 123.4(5)
C13 C14 C15 129.0(5)
C26 C21 C22 117.2(5)
C26 C21 Si1 123.2(4)
C22 C21 Si1 119.5(5)
N4 B1 N2 108.7(4)
N4 B1 N6 108.2(4)
N2 B1 N6 110.4(4)
C14 C13 C12 106.7(5)
O1 C2 W1 176.3(7)
N1 C7 C8 109.3(5)
N1 C7 C6 123.0(6)
C8 C7 C6 127.7(5)
C23 C22 C21 120.8(7)
N3 C12 C13 108.9(5)
N3 C12 C11 123.3(5)
C13 C12 C11 127.7(5)
C35 C34 C33 121.1(7)
C21 C26 C25 122.0(6)
N2 C9 C8 108.2(5)
N2 C9 C10 122.2(6)
C8 C9 C10 129.6(5)
C29 C30 C31 120.1(7)
C37 C38 C33 121.9(7)
C27 C28 C29 121.8(7)
C37 C36 C35 118.4(7)
C30 C29 C28 119.8(8)
C25 C24 C23 119.5(7)
C30 C31 C32 121.0(7)
C24 C25 C26 119.9(7)
C36 C37 C38 121.2(8)
C36 C35 C34 120.6(8)
C27 C32 C31 119.4(7)
C24 C23 C22 120.5(8)

loop_
_geom_bond_atom_site_label_1
_geom_bond_atom_site_label_2
_geom_bond_distance
W1 C1 1.838(5)
W1 C3 2.027(5)
W1 C2 2.027(5)
W1 N5 2.214(3)
W1 N3 2.221(3)
W1 N1 2.268(4)
Se1 C1 1.846(5)
Se1 C4 1.848(5)
Si1 C5 1.834(6)
Si1 C33 1.869(6)
Si1 C21 1.869(5)
Si1 C27 1.876(5)
N5 C17 1.342(6)
N5 N6 1.369(5)
N6 C19 1.349(6)
N6 B1 1.546(7)
N3 C12 1.341(6)
N3 N4 1.373(5)
N4 C14 1.346(6)
N4 B1 1.540(7)
N1 C7 1.349(6)
N1 N2 1.378(6)
N2 C9 1.353(6)
N2 B1 1.543(7)
O2 C3 1.115(6)
O1 C2 1.104(7)
C18 C19 1.369(9)
C18 C17 1.391(8)
C4 C5 1.182(8)
C19 C20 1.496(8)
C17 C16 1.498(8)
C27 C32 1.378(8)
C27 C28 1.382(8)
C8 C9 1.356(9)
C8 C7 1.380(9)
C33 C38 1.373(9)
C33 C34 1.395(8)
C14 C13 1.371(8)
C14 C15 1.485(8)
C21 C26 1.362(8)
C21 C22 1.382(9)
C13 C12 1.399(8)
C7 C6 1.490(9)
C22 C23 1.381(10)
C12 C11 1.473(8)
C34 C35 1.388(10)
C26 C25 1.380(9)
C9 C10 1.491(9)
C30 C29 1.344(12)
C30 C31 1.361(12)
C38 C37 1.371(10)
C28 C29 1.383(9)
C36 C37 1.363(12)
C36 C35 1.368(13)
C24 C25 1.357(11)
C24 C23 1.358(12)
C31 C32 1.400(10)
